data_2006422
loop_
_publ_author_name
'Gunasekaran, K.'
'Shanmuga Sundara Raj, S.'
'Velmurugan, D.'
'Rajendran, T. M.'
'Kandaswamy, M.'

_publ_section_title
;
 4-Hydroxy-2,6-bis[(4-methylpiperazinyl)methyl]benzonitrile Monohydrate
;
_journal_issue 8
_journal_name_full 'Acta Crystallographica Section C'
_journal_page_first 1116
_journal_page_last 1117
_journal_paper_doi 10.1107/S010827019700214X
_journal_volume 53
_journal_year 1997
_chemical_formula_moiety 'C19 H29 N5 O.H2 O'
_chemical_formula_sum 'C19 H31 N5 O2'
_chemical_formula_weight 361.49
_space_group_IT_number 15
_symmetry_cell_setting monoclinic
_symmetry_space_group_name_Hall '-C 2yc'
_symmetry_space_group_name_H-M 'C 1 2/c 1'
_atom_type_scat_source IntTabIV
_cell_angle_alpha 90
_cell_angle_beta 112.70(10)
_cell_angle_gamma 90
_cell_formula_units_Z 8
_cell_length_a 34.250(3)
_cell_length_b 9.1340(10)
_cell_length_c 13.8190(10)
_cell_measurement_reflns_used 22
_cell_measurement_temperature 298
_cell_measurement_theta_max 22
_cell_measurement_theta_min 14
_cell_volume 3988(3)
_computing_cell_refinement SDP
_computing_data_collection 'SDP (Frenz, 1978)'
_computing_molecular_graphics 'PLUTO (Motherwell & Clegg, 1978)'
_computing_publication_material 'PARST (Nardelli, 1983)'
_computing_structure_refinement 'SHELX76 (Sheldrick, 1976)'
_computing_structure_solution 'SHELXS86 (Sheldrick, 1985)'
_diffrn_measurement_device 'Enraf-Nonius CAD-4'
_diffrn_measurement_method '\w/2\q scans'
_diffrn_radiation_type CuK\a
_diffrn_radiation_wavelength 1.5418
_diffrn_reflns_av_R_equivalents 0.013
_diffrn_reflns_limit_h_max 38
_diffrn_reflns_limit_h_min 0
_diffrn_reflns_limit_k_max 10
_diffrn_reflns_limit_k_min 0
_diffrn_reflns_limit_l_max 15
_diffrn_reflns_limit_l_min -15
_diffrn_reflns_number 2992
_diffrn_reflns_theta_max 60
_diffrn_standards_decay_% <1.3
_diffrn_standards_interval_count 200
_diffrn_standards_interval_time 120
_diffrn_standards_number 3
_exptl_absorpt_coefficient_mu 0.61
_exptl_absorpt_correction_T_max 0.998
_exptl_absorpt_correction_T_min 0.832
_exptl_absorpt_correction_type 'empirical via \y scans (North, Phillips & Mathews, 1968)'
_exptl_crystal_colour colourless
_exptl_crystal_density_diffrn 1.20
_exptl_crystal_density_meas 1.251
_exptl_crystal_density_method flotation
_exptl_crystal_description needle
_exptl_crystal_size_max 0.42
_exptl_crystal_size_mid 0.34
_exptl_crystal_size_min 0.27
_refine_diff_density_max 0.53
_refine_diff_density_min -0.25
_refine_ls_extinction_method none
_refine_ls_goodness_of_fit_obs 0.878
_refine_ls_hydrogen_treatment 'All H atoms refined'
_refine_ls_number_parameters 346
_refine_ls_number_reflns 2454
_refine_ls_R_factor_obs .06
_refine_ls_shift/esd_max 0.023
_refine_ls_structure_factor_coef F
_refine_ls_weighting_details 'w = 1/[\s^2^(F)+0.019F^2^]'
_refine_ls_weighting_scheme calc
_refine_ls_wR_factor_obs .082
_reflns_number_observed 2454
_reflns_number_total 2812
_reflns_observed_criterion I>3\s(I)
_cod_data_source_file pt1043.cif
_cod_data_source_block pt1043a
_cod_depositor_comments
;
 Marking attached hydrogen atoms.

 Antanas Vaitkus,
 2017-03-24

 Adding the _atom_site_type_symbol data item.

 Antanas Vaitkus,
 2017-01-30

The following automatic conversions were performed:

'_refine_ls_weighting_scheme' value ' 1/[\s^2^(F)+0.019F^2^]' was
changed to 'calc'. New tag '_refine_ls_weighting_details' was
created. The value of the new tag was set to 'w =
1/[\s^2^(F)+0.019F^2^]'.

Automatic conversion script
Id: cif_fix_values 3143 2015-03-26 13:38:13Z robertas 
;
_cod_original_cell_volume 3988.3(7)
_cod_original_sg_symbol_H-M 'C 2/c'
_cod_database_code 2006422

loop_
_symmetry_equiv_pos_as_xyz
x,y,z
x,-y,1/2+z
-x,-y,-z
-x,y,1/2-z
1/2+x,1/2+y,z
1/2+x,1/2-y,1/2+z
1/2-x,1/2-y,-z
1/2-x,1/2+y,1/2-z

loop_
_atom_site_label
_atom_site_type_symbol
_atom_site_fract_x
_atom_site_fract_y
_atom_site_fract_z
_atom_site_U_iso_or_equiv
_atom_site_attached_hydrogens
C1 C .12290(10) .1092(2) .9907(2) 3.41(6) 0
C2 C .15090(10) .1031(2) .9398(2) 3.35(6) 0
C3 C .13700(10) .1399(2) .8345(2) 3.49(5) 0
C4 C .09480(10) .1832(2) .7811(2) 3.68(5) 0
C5 C .06720(10) .1906(3) .8333(2) 3.92(6) 0
C6 C .08060(10) .1535(3) .9374(2) 3.72(6) 0
C7 C .04910(10) .1529(3) .9907(2) 4.50(7) 0
N8 N .06930(10) .1986(2) 1.10180(10) 3.64(6) 0
C9 C .08010(10) .3560(3) 1.1118(2) 4.28(6) 0
C10 C .10260(10) .3943(3) 1.2269(2) 4.22(6) 0
N11 N .07560(10) .3628(2) 1.28440(10) 4.16(5) 0
C12 C .06380(10) .2069(3) 1.2727(2) 4.36(8) 0
C13 C .04120(10) .1679(3) 1.1574(2) 4.18(7) 0
C14 C .09780(10) .4000(3) 1.3952(2) 5.55(9) 0
C15 C .19630(10) .0565(3) 1.0030(2) 3.79(6) 0
N16 N .22080(10) .0357(2) .93760(10) 3.42(6) 0
C17 C .26640(10) .0432(3) 1.0014(2) 3.90(6) 0
C18 C .29120(10) .0231(3) .9322(2) 4.58(7) 0
N19 N .28180(10) -.1192(3) .8812(2) 4.95(7) 0
C20 C .23650(10) -.1276(3) .8165(2) 5.14(9) 0
C21 C .21080(10) -.1071(3) .8841(2) 4.32(5) 0
C22 C .30690(10) -.1452(5) .8173(3) 7.51(13) 0
O23 O .13790(10) .0751(2) 1.09470(10) 4.38(5) 0
C24 C .07930(10) .2145(2) .6713(2) 4.19(6) 0
N25 N .06570(10) .2371(3) .5825(2) 6.34(9) 0
OW O .5000 .0432(3) .2500 9.92(14) 2
H3 H .1570(10) .144(4) .792(2) .055(9) 0
H5 H .0340(10) .232(4) .788(3) .071(9) 0
H71 H .0250(10) .224(4) .951(3) .065(9) 0
H72 H .0380(10) .039(4) .988(2) .079(9) 0
H91 H .1020(10) .381(4) 1.071(3) .065(9) 0
H92 H .0500(10) .428(4) 1.079(2) .080(9) 0
H101 H .1120(10) .501(4) 1.241(3) .063(9) 0
H102 H .1360(10) .340(4) 1.266(2) .078(9) 0
H121 H .0460(10) .181(4) 1.319(3) .056(9) 0
H122 H .0940(10) .140(4) 1.307(2) .067(9) 0
H131 H .0130(10) .227(4) 1.123(3) .063(9) 0
H132 H .0370(10) .052(4) 1.151(2) .078(9) 0
H141 H .1040(10) .512(4) 1.399(2) .084(9) 0
H142 H .0790(10) .375(4) 1.431(2) .062(9) 0
H143 H .1250(10) .321(4) 1.429(3) .076(9) 0
H151 H .1970(10) -.039(4) 1.050(3) .072(9) 0
H152 H .2120(10) .133(4) 1.061(3) .064(9) 0
H171 H .2780(10) -.038(4) 1.063(3) .077(9) 0
H172 H .2750(10) .138(4) 1.041(2) .054(9) 0
H181 H .3240(10) .032(4) .978(3) .075(9) 0
H182 H .2830(10) .111(4) .872(3) .056(9) 0
H201 H .2280(10) -.042(4) .760(2) .075(10) 0
H202 H .2280(10) -.230(4) .781(3) .076(9) 0
H211 H .1760(10) -.108(4) .832(3) .072(10) 0
H212 H .2170(10) -.200(4) .945(2) .072(10) 0
H221 H .3390(10) -.135(4) .868(2) .091(9) 0
H222 H .3000(10) -.256(4) .784(3) .093(9) 0
H223 H .3010(10) -.063(4) .755(3) .118(9) 0
H23 H .1180(10) .102(4) 1.135(2) .085(9) 0

loop_
_geom_angle_atom_site_label_1
_geom_angle_atom_site_label_2
_geom_angle_atom_site_label_3
_geom_angle
_geom_angle_publ_flag
C6 C1 O23 120.7(3) yes
C2 C1 O23 118.1(3) yes
C2 C1 C6 121.2(3) yes
C1 C2 C15 118.2(2) yes
C1 C2 C3 119.7(3) yes
C3 C2 C15 122.1(3) yes
C2 C3 C4 119.2(3) yes
C3 C4 C24 120.0(3) yes
C3 C4 C5 120.5(2) yes
C5 C4 C24 119.4(3) yes
C4 C5 C6 120.7(3) yes
C1 C6 C5 118.7(3) yes
C5 C6 C7 119.7(3) yes
C1 C6 C7 121.6(2) yes
C6 C7 N8 111.5(3) yes
C7 N8 C13 110.5(2) yes
C7 N8 C9 111.8(2) yes
C9 N8 C13 109.1(2) yes
N8 C9 C10 109.3(2) yes
C9 C10 N11 110.7(2) yes
C10 N11 C14 109.9(3) yes
C10 N11 C12 109.6(2) yes
C12 N11 C14 110.5(2) yes
N11 C12 C13 110.4(2) yes
N8 C13 C12 109.4(3) yes
C2 C15 N16 112.6(2) yes
C15 N16 C21 110.3(2) yes
C15 N16 C17 110.7(2) yes
C17 N16 C21 109.3(2) yes
N16 C17 C18 109.9(2) yes
C17 C18 N19 109.9(3) yes
C18 N19 C22 111.4(3) yes
C18 N19 C20 109.1(3) yes
C20 N19 C22 110.6(3) yes
N19 C20 C21 110.3(2) yes
N16 C21 C20 109.8(2) yes
C4 C24 N25 177.8(3) yes
C2 C3 H3 124(2) no
C4 C3 H3 117.0(10) no
C4 C5 H5 118(2) no
C6 C5 H5 121(2) no
C6 C7 H72 107(2) no
C6 C7 H71 108(2) no
H71 C7 H72 113(3) no
N8 C7 H72 109.0(10) no
N8 C7 H71 110(2) no
N8 C9 H92 111(2) no
N8 C9 H91 110(2) no
H91 C9 H92 111(2) no
C10 C9 H92 107(2) no
C10 C9 H91 108(2) no
C9 C10 H102 113(2) no
C9 C10 H101 115(2) no
H101 C10 H102 98(3) no
N11 C10 H102 112.0(10) no
N11 C10 H101 108(2) no
N11 C12 H122 108(2) no
N11 C12 H121 110(2) no
H121 C12 H122 106(2) no
C13 C12 H122 109(2) no
C13 C12 H121 114(2) no
C12 C13 H132 108(2) no
C12 C13 H131 111(2) no
N8 C13 H132 104(2) no
N8 C13 H131 110(2) no
H131 C13 H132 114(3) no
N11 C14 H143 107(2) no
N11 C14 H142 107(2) no
N11 C14 H141 107(2) no
H142 C14 H143 104(3) no
H141 C14 H143 119(3) no
H141 C14 H142 111(3) no
C2 C15 H152 111(2) no
C2 C15 H151 111(2) no
H151 C15 H152 101(3) no
N16 C15 H152 108(2) no
N16 C15 H151 112(2) no
N16 C17 H172 113(2) no
N16 C17 H171 115(2) no
H171 C17 H172 103(2) no
C18 C17 H172 109(2) no
C18 C17 H171 107(2) no
C17 C18 H182 110(2) no
C17 C18 H181 110(2) no
H181 C18 H182 107(3) no
N19 C18 H182 110(2) no
N19 C18 H181 110(2) no
N19 C20 H202 112(2) no
N19 C20 H201 110(2) no
H201 C20 H202 111(3) no
C21 C20 H202 106(2) no
C21 C20 H201 108(2) no
C20 C21 H212 112(2) no
C20 C21 H211 109(2) no
N16 C21 H212 110.0(10) no
N16 C21 H211 108(2) no
H211 C21 H212 108(3) no
N19 C22 H223 113(2) no
N19 C22 H222 109(2) no
N19 C22 H221 107.0(10) no
H222 C22 H223 111(3) no
H221 C22 H223 107(3) no
H221 C22 H222 111(3) no
C1 O23 H23 116(2) no

loop_
_geom_bond_atom_site_label_1
_geom_bond_atom_site_label_2
_geom_bond_site_symmetry_1
_geom_bond_site_symmetry_2
_geom_bond_distance
_geom_bond_publ_flag
C1 C2 . . 1.392(5) yes
C1 C6 . . 1.408(4) yes
C1 O23 . . 1.363(3) yes
C2 C3 . . 1.387(4) yes
C2 C15 . . 1.521(4) yes
C3 C4 . . 1.402(4) yes
C4 C5 . . 1.395(5) yes
C4 C24 . . 1.430(4) yes
C5 C6 . . 1.373(4) yes
C6 C7 . . 1.523(5) yes
C7 N8 . . 1.480(3) yes
N8 C9 . . 1.478(3) yes
N8 C13 . . 1.472(5) yes
C9 C10 . . 1.517(4) yes
C10 N11 . . 1.462(5) yes
N11 C12 . . 1.472(3) yes
N11 C14 . . 1.463(3) yes
C12 C13 . . 1.521(4) yes
C15 N16 . . 1.464(5) yes
N16 C17 . . 1.469(4) yes
N16 C21 . . 1.473(3) yes
C17 C18 . . 1.515(5) yes
C18 N19 . . 1.454(4) yes
N19 C20 . . 1.464(4) yes
N19 C22 . . 1.470(6) yes
C20 C21 . . 1.522(5) yes
C24 N25 . . 1.151(4) yes
C3 H3 . . 1.06(4) no
C5 H5 . . 1.13(3) no
C7 H71 . . 1.03(3) no
C7 H72 . . 1.10(4) no
C9 H91 . . 1.12(4) no
C9 H92 . . 1.16(3) no
C10 H101 . . 1.02(4) no
C10 H102 . . 1.17(3) no
C12 H121 . . 1.07(4) no
C12 H122 . . 1.14(3) no
C13 H131 . . 1.05(3) no
C13 H132 . . 1.07(4) no
C14 H141 . . 1.04(4) no
C14 H142 . . .98(4) no
C14 H143 . . 1.13(3) no
C15 H151 . . 1.08(4) no
C15 H152 . . 1.04(3) no
C17 H171 . . 1.08(4) no
C17 H172 . . 1.01(3) no
C18 H181 . . 1.06(3) no
C18 H182 . . 1.11(4) no
C20 H201 . . 1.06(3) no
C20 H202 . . 1.04(4) no
C21 H211 . . 1.13(3) no
C21 H212 . . 1.16(3) no
C22 H221 . . 1.06(3) no
C22 H222 . . 1.10(4) no
C22 H223 . . 1.10(4) no
O23 H23 . . 1.06(4) no

loop_
_geom_torsion_atom_site_label_1
_geom_torsion_atom_site_label_2
_geom_torsion_atom_site_label_3
_geom_torsion_atom_site_label_4
_geom_torsion
_geom_torsion_publ_flag
C9 N8 C13 C12 -60.3(3) yes
C13 N8 C9 C10 60.3(3) yes
N8 C9 C10 N11 -59.7(3) yes
C9 C10 N11 C12 58.3(3) yes
C10 N11 C12 C13 -58.0(3) yes
N11 C12 C13 N8 59.4(3) yes
C17 N16 C21 C20 -58.0(3) yes
C21 N16 C17 C18 58.9(3) yes
N16 C17 C18 N19 -60.6(3) yes
C17 C18 N19 C20 60.3(3) yes
C18 N19 C20 C21 -59.6(3) yes
N19 C20 C21 N16 58.8(3) yes
